data_1554041
loop_
_publ_author_name
'Liu, Qiuhua'
'Zhang, Xi'
'Zeng, Wennan'
'Wang, Jianxiu'
'Zhou, Zaichun'

_publ_section_title
;
 Fine-Tuning of Electronic Structure of Cobalt(II) Ion in Nonplanar
 Porphyrins and Tracking of a Cross-Hybrid Stage: Implications for the
 Distortion of Natural Tetrapyrrole Macrocycles.
;
_journal_issue 44
_journal_name_full 'The journal of physical chemistry. B'
_journal_page_first 14102
_journal_page_last 14110
_journal_paper_doi 10.1021/acs.jpcb.5b08431
_journal_volume 119
_journal_year 2015
_chemical_formula_sum 'C58 H54 Co N6 O7'
_chemical_formula_weight 1006.00
_space_group_IT_number 2
_space_group_name_Hall '-P 1'
_space_group_name_H-M_alt 'P -1'
_symmetry_cell_setting triclinic
_symmetry_space_group_name_H-M 'P -1'
_atom_sites_solution_hydrogens geom
_atom_sites_solution_primary direct
_atom_sites_solution_secondary difmap
_audit_creation_method SHELXL-97
_cell_angle_alpha 60.98(3)
_cell_angle_beta 85.09(3)
_cell_angle_gamma 65.72(3)
_cell_formula_units_Z 2
_cell_length_a 14.149(3)
_cell_length_b 16.352(3)
_cell_length_c 16.598(3)
_cell_measurement_temperature 113(2)
_cell_volume 3029.6(17)
_computing_structure_refinement 'SHELXL-97 (Sheldrick, 1997)'
_computing_structure_solution 'SHELXS-97 (Sheldrick, 1990)'
_diffrn_ambient_temperature 113(2)
_diffrn_measured_fraction_theta_full 0.969
_diffrn_measured_fraction_theta_max 0.969
_diffrn_measurement_device_type bruer-CCD
_diffrn_radiation_monochromator graphite
_diffrn_radiation_source 'fine-focus sealed tube'
_diffrn_radiation_type MoK\a
_diffrn_radiation_wavelength 0.71073
_diffrn_reflns_av_R_equivalents 0.0724
_diffrn_reflns_av_unetI/netI 0.1303
_diffrn_reflns_limit_h_max 12
_diffrn_reflns_limit_h_min -16
_diffrn_reflns_limit_k_max 12
_diffrn_reflns_limit_k_min -19
_diffrn_reflns_limit_l_max 18
_diffrn_reflns_limit_l_min -19
_diffrn_reflns_number 24428
_diffrn_reflns_theta_full 24.97
_diffrn_reflns_theta_max 24.97
_diffrn_reflns_theta_min 1.57
_exptl_absorpt_coefficient_mu 0.334
_exptl_absorpt_correction_T_max 0.9424
_exptl_absorpt_correction_T_min 0.9182
_exptl_absorpt_correction_type multi-scan
_exptl_absorpt_process_details sadabs
_exptl_crystal_colour purple
_exptl_crystal_density_diffrn 1.103
_exptl_crystal_density_method 'not measured'
_exptl_crystal_description block
_exptl_crystal_F_000 1054
_exptl_crystal_size_max 0.26
_exptl_crystal_size_mid 0.20
_exptl_crystal_size_min 0.18
_platon_squeeze_details
;
;
_refine_diff_density_max 1.809
_refine_diff_density_min -1.125
_refine_diff_density_rms 0.106
_refine_ls_extinction_coef 0.0067(10)
_refine_ls_extinction_expression Fc^*^=kFc[1+0.001xFc^2^\l^3^/sin(2\q)]^-1/4^
_refine_ls_extinction_method SHELXL
_refine_ls_goodness_of_fit_ref 1.024
_refine_ls_hydrogen_treatment mixed
_refine_ls_matrix_type full
_refine_ls_number_parameters 732
_refine_ls_number_reflns 10312
_refine_ls_number_restraints 0
_refine_ls_restrained_S_all 1.024
_refine_ls_R_factor_all 0.1573
_refine_ls_R_factor_gt 0.1150
_refine_ls_shift/su_max 0.001
_refine_ls_shift/su_mean 0.000
_refine_ls_structure_factor_coef Fsqd
_refine_ls_weighting_details 'calc w=1/[\s^2^(Fo^2^)+(0.0968P)^2^+9.2187P] where P=(Fo^2^+2Fc^2^)/3'
_refine_ls_weighting_scheme calc
_refine_ls_wR_factor_gt 0.2786
_refine_ls_wR_factor_ref 0.3013
_reflns_number_gt 5514
_reflns_number_total 10312
_reflns_threshold_expression >2sigma(I)
_cod_data_source_file jp5b08431_si_004.cif
_cod_data_source_block 3-Co
_cod_original_cell_volume 3029.6(10)
_cod_original_sg_symbol_H-M P-1
_cod_database_code 1554041

loop_
_symmetry_equiv_pos_as_xyz
'x, y, z'
'-x, -y, -z'

loop_
_atom_site_label
_atom_site_type_symbol
_atom_site_fract_x
_atom_site_fract_y
_atom_site_fract_z
_atom_site_U_iso_or_equiv
_atom_site_adp_type
_atom_site_occupancy
_atom_site_symmetry_multiplicity
_atom_site_calc_flag
_atom_site_refinement_flags
_atom_site_disorder_assembly
_atom_site_disorder_group
Co1 Co 0.19451(9) 0.69358(7) 0.39536(6) 0.0516(3) Uani 1 1 d . . .
O1 O 0.0007(6) 1.3859(5) -0.1396(5) 0.115(3) Uani 1 1 d . . .
O2 O 0.1609(6) 1.3552(5) -0.1089(4) 0.088(2) Uani 1 1 d . . .
O3 O 0.2224(6) 0.0400(5) 0.9062(4) 0.0832(19) Uani 1 1 d . . .
O4 O 0.0611(7) 0.1042(5) 0.8486(5) 0.104(2) Uani 1 1 d . . .
O5 O 0.4731(5) 0.7483(5) 0.5183(5) 0.091(2) Uani 1 1 d . . .
O6 O 0.4351(13) 0.5545(11) 0.2539(11) 0.083(6) Uani 0.50 1 d P A 1
O6' O 0.4546(10) 0.5766(9) 0.2103(9) 0.048(3) Uani 0.50 1 d P A 2
O7 O 0.0268(5) 0.7705(6) 0.3843(5) 0.096(2) Uani 1 1 d . . .
H7A H -0.0010 0.8184 0.3206 0.116 Uiso 1 1 calc R . .
N1 N 0.1904(5) 0.7507(4) 0.2616(4) 0.0526(16) Uani 1 1 d . . .
N2 N 0.2010(5) 0.5665(4) 0.4070(4) 0.0467(14) Uani 1 1 d . . .
N3 N 0.2119(5) 0.6303(4) 0.5317(4) 0.0455(14) Uani 1 1 d . . .
N4 N 0.2050(6) 0.8131(4) 0.3833(4) 0.0626(19) Uani 1 1 d . . .
N5 N 0.0864(7) 1.3317(5) -0.0920(5) 0.070(2) Uani 1 1 d . . .
N6 N 0.1445(8) 0.1098(5) 0.8515(5) 0.070(2) Uani 1 1 d . . .
C1 C 0.1600(7) 0.9290(5) 0.2136(5) 0.057(2) Uani 1 1 d . . .
C2 C 0.1707(7) 0.8509(5) 0.1940(5) 0.056(2) Uani 1 1 d . . .
C3 C 0.1814(7) 0.8619(5) 0.1019(5) 0.059(2) Uani 1 1 d . . .
H3A H 0.1689 0.9234 0.0446 0.071 Uiso 1 1 calc R . .
C4 C 0.2138(7) 0.7634(6) 0.1155(5) 0.060(2) Uani 1 1 d . . .
H4A H 0.2293 0.7436 0.0691 0.072 Uiso 1 1 calc R . .
C5 C 0.2194(7) 0.6963(5) 0.2138(5) 0.059(2) Uani 1 1 d . . .
C6 C 0.2442(7) 0.5909(5) 0.2529(5) 0.059(2) Uani 1 1 d . . .
C7 C 0.2260(6) 0.5341(5) 0.3420(5) 0.0492(17) Uani 1 1 d . . .
C8 C 0.2311(6) 0.4308(5) 0.3809(5) 0.0525(19) Uani 1 1 d . . .
H8A H 0.2512 0.3894 0.3520 0.063 Uiso 1 1 calc R . .
C9 C 0.2010(6) 0.4048(5) 0.4684(5) 0.0498(18) Uani 1 1 d . . .
H9A H 0.1910 0.3445 0.5092 0.060 Uiso 1 1 calc R . .
C10 C 0.1878(6) 0.4863(5) 0.4855(4) 0.0491(17) Uani 1 1 d . . .
C11 C 0.1759(5) 0.4811(5) 0.5723(5) 0.0454(16) Uani 1 1 d . . .
C12 C 0.1927(5) 0.5469(5) 0.5946(5) 0.0440(16) Uani 1 1 d . . .
C13 C 0.2088(6) 0.5283(5) 0.6877(5) 0.0528(19) Uani 1 1 d . . .
H13A H 0.1957 0.4787 0.7427 0.063 Uiso 1 1 calc R . .
C14 C 0.2457(6) 0.5940(5) 0.6820(5) 0.0497(18) Uani 1 1 d . . .
H14A H 0.2686 0.5962 0.7328 0.060 Uiso 1 1 calc R . .
C15 C 0.2445(6) 0.6602(5) 0.5856(5) 0.0490(17) Uani 1 1 d . . .
C16 C 0.2690(6) 0.7458(5) 0.5480(5) 0.0516(18) Uani 1 1 d . . .
C17 C 0.2406(7) 0.8212(6) 0.4541(5) 0.062(2) Uani 1 1 d . . .
C18 C 0.2357(8) 0.9234(6) 0.4175(5) 0.079(3) Uani 1 1 d . . .
H18A H 0.2563 0.9479 0.4512 0.095 Uiso 1 1 calc R . .
C19 C 0.1963(9) 0.9772(6) 0.3267(5) 0.083(3) Uani 1 1 d . . .
H19A H 0.1815 1.0476 0.2853 0.100 Uiso 1 1 calc R . .
C20 C 0.1803(8) 0.9087(6) 0.3033(5) 0.071(3) Uani 1 1 d . . .
C21 C 0.1404(7) 1.0350(5) 0.1335(5) 0.057(2) Uani 1 1 d . . .
C22 C 0.2164(7) 1.0686(6) 0.1142(5) 0.065(2) Uani 1 1 d . . .
H22A H 0.2824 1.0249 0.1529 0.078 Uiso 1 1 calc R . .
C23 C 0.2016(7) 1.1659(6) 0.0391(5) 0.062(2) Uani 1 1 d . . .
H23A H 0.2566 1.1877 0.0259 0.075 Uiso 1 1 calc R . .
C24 C 0.1063(7) 1.2275(5) -0.0138(5) 0.0534(19) Uani 1 1 d . . .
C25 C 0.0284(7) 1.1936(6) -0.0001(6) 0.074(3) Uani 1 1 d . . .
H25A H -0.0361 1.2368 -0.0410 0.089 Uiso 1 1 calc R . .
C26 C 0.0438(8) 1.0970(6) 0.0731(6) 0.072(2) Uani 1 1 d . . .
H26A H -0.0091 1.0729 0.0825 0.087 Uiso 1 1 calc R . .
C27 C 0.3259(6) 0.7587(5) 0.6096(5) 0.0522(19) Uani 1 1 d . . .
C28 C 0.2804(6) 0.7795(5) 0.6783(5) 0.0515(18) Uani 1 1 d . . .
H28A H 0.2123 0.7824 0.6882 0.062 Uiso 1 1 calc R . .
C29 C 0.3313(7) 0.7968(6) 0.7350(5) 0.058(2) Uani 1 1 d . . .
C30 C 0.4335(7) 0.7882(6) 0.7192(6) 0.071(2) Uani 1 1 d . . .
H30A H 0.4716 0.7963 0.7571 0.085 Uiso 1 1 calc R . .
C31 C 0.4804(7) 0.7680(6) 0.6493(7) 0.072(3) Uani 1 1 d . . .
H31A H 0.5493 0.7630 0.6400 0.086 Uiso 1 1 calc R A .
C32 C 0.4261(7) 0.7550(6) 0.5930(6) 0.068(3) Uani 1 1 d . . .
C33 C 0.2767(7) 0.8232(7) 0.8070(5) 0.067(2) Uani 1 1 d . . .
C34 C 0.2369(8) 0.7402(7) 0.8724(6) 0.082(3) Uani 1 1 d . . .
H34A H 0.1908 0.7359 0.8351 0.124 Uiso 1 1 calc R A .
H34B H 0.1979 0.7596 0.9168 0.124 Uiso 1 1 calc R . .
H34C H 0.2968 0.6729 0.9064 0.124 Uiso 1 1 calc R . .
C35 C 0.1774(8) 0.9275(7) 0.7569(6) 0.089(3) Uani 1 1 d . . .
H35A H 0.1984 0.9828 0.7155 0.134 Uiso 1 1 calc R A .
H35B H 0.1394 0.9434 0.8035 0.134 Uiso 1 1 calc R . .
H35C H 0.1318 0.9220 0.7204 0.134 Uiso 1 1 calc R . .
C36 C 0.3438(10) 0.8351(8) 0.8652(7) 0.101(4) Uani 1 1 d . . .
H36A H 0.3667 0.8888 0.8238 0.152 Uiso 1 1 calc R A .
H36B H 0.4052 0.7694 0.9004 0.152 Uiso 1 1 calc R . .
H36C H 0.3022 0.8546 0.9085 0.152 Uiso 1 1 calc R . .
C37 C 0.5095(15) 0.6442(14) 0.5318(13) 0.046(4) Uani 0.50 1 d P A 1
H37A H 0.4604 0.6127 0.5619 0.055 Uiso 0.50 1 calc PR A 1
H37B H 0.5806 0.5978 0.5677 0.055 Uiso 0.50 1 calc PR A 1
C37' C 0.4790(16) 0.6793(14) 0.4833(14) 0.044(4) Uani 0.50 1 d P A 2
H37C H 0.4261 0.6521 0.5097 0.053 Uiso 0.50 1 calc PR A 2
H37D H 0.5486 0.6198 0.5086 0.053 Uiso 0.50 1 calc PR A 2
C38 C 0.5085(14) 0.6726(12) 0.4287(14) 0.046(4) Uani 0.50 1 d P A 1
H38A H 0.5692 0.6884 0.4059 0.055 Uiso 0.50 1 calc PR A 1
H38B H 0.4441 0.7358 0.3920 0.055 Uiso 0.50 1 calc PR A 1
C38' C 0.4627(14) 0.7235(13) 0.3774(12) 0.050(4) Uani 0.50 1 d P A 2
H38C H 0.5067 0.7616 0.3491 0.060 Uiso 0.50 1 calc PR A 2
H38D H 0.3887 0.7741 0.3530 0.060 Uiso 0.50 1 calc PR A 2
C39 C 0.5131(12) 0.5861(13) 0.4118(12) 0.048(3) Uani 0.50 1 d P A 1
H39A H 0.4585 0.5636 0.4429 0.057 Uiso 0.50 1 calc PR A 1
H39B H 0.5819 0.5263 0.4419 0.057 Uiso 0.50 1 calc PR A 1
C39' C 0.4884(13) 0.6441(13) 0.3443(13) 0.050(4) Uani 0.50 1 d P A 2
H39C H 0.5629 0.5941 0.3660 0.059 Uiso 0.50 1 calc PR A 2
H39D H 0.4449 0.6053 0.3715 0.059 Uiso 0.50 1 calc PR A 2
C40 C 0.4976(14) 0.6157(14) 0.3085(13) 0.061(4) Uani 0.50 1 d P A 1
H40A H 0.5291 0.6657 0.2847 0.073 Uiso 0.50 1 calc PR A 1
H40B H 0.4215 0.6601 0.2965 0.073 Uiso 0.50 1 calc PR A 1
C40' C 0.4671(12) 0.6990(13) 0.2377(11) 0.054(4) Uani 0.50 1 d P A 2
H40C H 0.5009 0.7470 0.2161 0.064 Uiso 0.50 1 calc PR A 2
H40D H 0.3907 0.7432 0.2221 0.064 Uiso 0.50 1 calc PR A 2
C41 C 0.501(2) 0.6051(19) 0.2193(15) 0.070(6) Uani 0.50 1 d P A 1
H41A H 0.4693 0.6720 0.1609 0.084 Uiso 0.50 1 calc PR A 1
H41B H 0.5715 0.5612 0.2136 0.084 Uiso 0.50 1 calc PR A 1
C41' C 0.491(2) 0.655(2) 0.170(2) 0.102(9) Uani 0.50 1 d P A 2
H41C H 0.4537 0.7091 0.1069 0.122 Uiso 0.50 1 calc PR A 2
H41D H 0.5674 0.6260 0.1675 0.122 Uiso 0.50 1 calc PR A 2
C42 C 0.4037(7) 0.5322(6) 0.1853(6) 0.064(2) Uani 1 1 d . . .
C43 C 0.3006(6) 0.5403(5) 0.1976(5) 0.0507(18) Uani 1 1 d . A .
C44 C 0.2591(6) 0.5027(5) 0.1592(5) 0.0514(18) Uani 1 1 d . . .
H44A H 0.1909 0.5060 0.1694 0.062 Uiso 1 1 calc R A .
C45 C 0.3154(7) 0.4589(6) 0.1042(5) 0.0561(19) Uani 1 1 d . A .
C46 C 0.4157(7) 0.4548(6) 0.0930(5) 0.060(2) Uani 1 1 d . . .
H46A H 0.4560 0.4256 0.0571 0.072 Uiso 1 1 calc R A .
C47 C 0.4581(6) 0.4915(6) 0.1321(5) 0.0569(19) Uani 1 1 d . A .
H47A H 0.5263 0.4883 0.1219 0.068 Uiso 1 1 calc R . .
C48 C 0.2669(7) 0.4197(7) 0.0608(6) 0.065(2) Uani 1 1 d . . .
C49 C 0.213(2) 0.355(2) 0.133(2) 0.084(7) Uani 0.50 1 d P A 1
H49A H 0.2667 0.2905 0.1814 0.125 Uiso 0.50 1 calc PR A 1
H49B H 0.1724 0.3399 0.1016 0.125 Uiso 0.50 1 calc PR A 1
H49C H 0.1665 0.3945 0.1612 0.125 Uiso 0.50 1 calc PR A 1
C49' C 0.2685(18) 0.3160(19) 0.136(2) 0.070(6) Uani 0.50 1 d P A 2
H49D H 0.3407 0.2668 0.1657 0.105 Uiso 0.50 1 calc PR A 2
H49E H 0.2401 0.2891 0.1075 0.105 Uiso 0.50 1 calc PR A 2
H49F H 0.2257 0.3260 0.1829 0.105 Uiso 0.50 1 calc PR A 2
C50 C 0.3427(18) 0.3524(17) 0.0216(16) 0.082(6) Uani 0.50 1 d P A 1
H50A H 0.4103 0.3084 0.0622 0.123 Uiso 0.50 1 calc PR A 1
H50B H 0.3528 0.3971 -0.0411 0.123 Uiso 0.50 1 calc PR A 1
H50C H 0.3130 0.3090 0.0189 0.123 Uiso 0.50 1 calc PR A 1
C50' C 0.3147(19) 0.4219(18) -0.0272(15) 0.082(6) Uani 0.50 1 d P A 2
H50D H 0.3895 0.3751 -0.0100 0.123 Uiso 0.50 1 calc PR A 2
H50E H 0.3058 0.4923 -0.0720 0.123 Uiso 0.50 1 calc PR A 2
H50F H 0.2791 0.3996 -0.0553 0.123 Uiso 0.50 1 calc PR A 2
C51 C 0.173(5) 0.507(4) -0.013(3) 0.092(11) Uani 0.50 1 d P A 1
H51A H 0.1971 0.5430 -0.0714 0.138 Uiso 0.50 1 calc PR A 1
H51B H 0.1308 0.5557 0.0082 0.138 Uiso 0.50 1 calc PR A 1
H51C H 0.1294 0.4781 -0.0235 0.138 Uiso 0.50 1 calc PR A 1
C51' C 0.148(5) 0.494(4) 0.024(3) 0.090(10) Uani 0.50 1 d P A 2
H51D H 0.1415 0.5567 -0.0332 0.135 Uiso 0.50 1 calc PR A 2
H51E H 0.1156 0.5116 0.0713 0.135 Uiso 0.50 1 calc PR A 2
H51F H 0.1138 0.4593 0.0116 0.135 Uiso 0.50 1 calc PR A 2
C52 C 0.1630(6) 0.3880(5) 0.6494(5) 0.0491(17) Uani 1 1 d . . .
C53 C 0.2540(8) 0.3002(6) 0.7083(6) 0.078(3) Uani 1 1 d . . .
H53A H 0.3205 0.3022 0.7030 0.094 Uiso 1 1 calc R . .
C54 C 0.2437(8) 0.2084(6) 0.7760(6) 0.079(3) Uani 1 1 d . . .
H54A H 0.3035 0.1483 0.8161 0.094 Uiso 1 1 calc R . .
C55 C 0.1504(7) 0.2082(5) 0.7820(5) 0.0526(19) Uani 1 1 d . . .
C56 C 0.0580(8) 0.2944(7) 0.7265(7) 0.079(3) Uani 1 1 d . . .
H56A H -0.0084 0.2923 0.7345 0.095 Uiso 1 1 calc R . .
C57 C 0.0681(8) 0.3837(7) 0.6590(6) 0.077(2) Uani 1 1 d . . .
H57A H 0.0075 0.4426 0.6189 0.092 Uiso 1 1 calc R . .
C58 C -0.0586(8) 0.7757(9) 0.4386(7) 0.096(3) Uani 1 1 d . . .
H58A H -0.1249 0.8271 0.3972 0.145 Uiso 1 1 calc R . .
H58B H -0.0485 0.7955 0.4831 0.145 Uiso 1 1 calc R . .
H58C H -0.0604 0.7079 0.4725 0.145 Uiso 1 1 calc R . .

loop_
_atom_site_aniso_label
_atom_site_aniso_U_11
_atom_site_aniso_U_22
_atom_site_aniso_U_33
_atom_site_aniso_U_23
_atom_site_aniso_U_13
_atom_site_aniso_U_12
Co1 0.0913(8) 0.0283(5) 0.0323(5) -0.0106(4) 0.0129(5) -0.0291(5)
O1 0.110(6) 0.047(4) 0.087(5) 0.022(4) 0.007(5) -0.010(4)
O2 0.155(6) 0.074(4) 0.047(3) -0.007(3) 0.011(4) -0.084(5)
O3 0.122(6) 0.043(3) 0.061(4) -0.008(3) 0.017(4) -0.037(4)
O4 0.124(6) 0.061(4) 0.106(6) -0.014(4) 0.019(5) -0.055(5)
O5 0.143(6) 0.087(4) 0.120(5) -0.084(5) 0.093(5) -0.092(4)
O6 0.113(12) 0.042(8) 0.101(12) -0.032(8) 0.079(10) -0.054(7)
O6' 0.046(7) 0.031(6) 0.074(9) -0.017(7) -0.010(6) -0.028(5)
O7 0.090(5) 0.112(6) 0.077(4) -0.036(4) 0.007(4) -0.047(4)
N1 0.098(5) 0.024(3) 0.029(3) -0.007(2) 0.009(3) -0.027(3)
N2 0.074(4) 0.037(3) 0.038(3) -0.021(3) 0.013(3) -0.029(3)
N3 0.071(4) 0.031(3) 0.041(3) -0.018(3) 0.016(3) -0.028(3)
N4 0.118(6) 0.033(3) 0.030(3) -0.012(3) 0.023(3) -0.033(4)
N5 0.119(7) 0.043(4) 0.043(4) -0.014(3) 0.024(4) -0.041(5)
N6 0.127(7) 0.043(4) 0.045(4) -0.018(4) 0.028(4) -0.048(5)
C1 0.105(6) 0.030(4) 0.036(4) -0.013(3) 0.013(4) -0.032(4)
C2 0.101(6) 0.031(4) 0.030(3) -0.009(3) 0.010(4) -0.031(4)
C3 0.099(6) 0.037(4) 0.033(4) -0.008(3) 0.017(4) -0.036(4)
C4 0.102(6) 0.046(4) 0.039(4) -0.021(4) 0.018(4) -0.038(4)
C5 0.107(6) 0.032(4) 0.032(4) -0.012(3) 0.005(4) -0.028(4)
C6 0.097(6) 0.031(4) 0.042(4) -0.017(3) 0.005(4) -0.021(4)
C7 0.070(5) 0.035(4) 0.039(4) -0.012(3) 0.010(3) -0.028(4)
C8 0.090(6) 0.030(4) 0.039(4) -0.012(3) 0.003(4) -0.033(4)
C9 0.081(5) 0.034(4) 0.041(4) -0.015(3) 0.012(4) -0.035(4)
C10 0.073(5) 0.034(4) 0.033(3) -0.009(3) 0.003(3) -0.023(4)
C11 0.056(4) 0.037(4) 0.047(4) -0.017(3) 0.012(3) -0.028(3)
C12 0.058(4) 0.036(4) 0.041(4) -0.015(3) 0.017(3) -0.030(3)
C13 0.080(5) 0.042(4) 0.039(4) -0.022(3) 0.026(4) -0.029(4)
C14 0.082(5) 0.035(4) 0.037(4) -0.014(3) 0.017(4) -0.035(4)
C15 0.071(5) 0.037(4) 0.048(4) -0.023(3) 0.026(4) -0.032(4)
C16 0.081(5) 0.038(4) 0.044(4) -0.018(3) 0.024(4) -0.037(4)
C17 0.110(7) 0.044(4) 0.045(4) -0.025(4) 0.030(4) -0.042(5)
C18 0.166(9) 0.046(5) 0.044(4) -0.024(4) 0.035(5) -0.063(6)
C19 0.176(10) 0.029(4) 0.044(4) -0.017(4) 0.026(5) -0.047(5)
C20 0.134(8) 0.032(4) 0.044(4) -0.016(4) 0.032(5) -0.039(5)
C21 0.087(6) 0.033(4) 0.037(4) -0.010(3) 0.016(4) -0.025(4)
C22 0.092(6) 0.047(5) 0.038(4) 0.001(4) -0.004(4) -0.038(5)
C23 0.090(6) 0.056(5) 0.045(4) -0.016(4) 0.003(4) -0.045(5)
C24 0.087(6) 0.030(4) 0.044(4) -0.013(3) 0.022(4) -0.035(4)
C25 0.062(5) 0.042(5) 0.065(5) 0.004(4) 0.009(4) -0.013(4)
C26 0.094(7) 0.052(5) 0.062(5) -0.019(5) 0.024(5) -0.037(5)
C27 0.089(6) 0.032(4) 0.045(4) -0.018(3) 0.022(4) -0.037(4)
C28 0.077(5) 0.043(4) 0.046(4) -0.022(4) 0.023(4) -0.039(4)
C29 0.086(6) 0.054(5) 0.055(5) -0.030(4) 0.019(4) -0.047(4)
C30 0.090(7) 0.050(5) 0.080(6) -0.030(5) 0.010(5) -0.039(5)
C31 0.079(6) 0.061(5) 0.107(7) -0.051(6) 0.038(5) -0.050(5)
C32 0.094(6) 0.052(5) 0.096(7) -0.050(5) 0.053(5) -0.054(5)
C33 0.114(7) 0.068(6) 0.053(5) -0.038(5) 0.033(5) -0.063(5)
C34 0.146(9) 0.081(6) 0.051(5) -0.032(5) 0.036(5) -0.080(7)
C35 0.142(9) 0.059(6) 0.071(6) -0.039(5) 0.048(6) -0.044(6)
C36 0.179(11) 0.106(8) 0.082(7) -0.060(7) 0.034(7) -0.100(8)
C37 0.053(12) 0.037(10) 0.052(11) -0.025(9) 0.008(9) -0.020(9)
C37' 0.052(12) 0.040(11) 0.053(12) -0.029(10) 0.008(10) -0.024(9)
C38 0.053(11) 0.040(10) 0.054(11) -0.027(9) 0.008(9) -0.025(9)
C38' 0.056(11) 0.042(10) 0.055(10) -0.024(9) 0.011(8) -0.023(8)
C39 0.054(9) 0.045(9) 0.056(10) -0.029(8) 0.015(8) -0.028(7)
C39' 0.051(10) 0.051(11) 0.053(11) -0.026(10) 0.017(8) -0.028(8)
C40 0.060(11) 0.060(12) 0.058(12) -0.027(10) 0.018(9) -0.026(9)
C40' 0.064(10) 0.059(10) 0.058(10) -0.040(9) 0.014(8) -0.031(8)
C41 0.068(14) 0.065(16) 0.070(15) -0.027(12) 0.022(13) -0.032(13)
C41' 0.089(18) 0.09(2) 0.09(2) -0.038(17) 0.012(17) -0.018(17)
C42 0.093(7) 0.043(4) 0.059(5) -0.023(4) 0.001(4) -0.032(4)
C43 0.070(5) 0.047(4) 0.041(4) -0.024(4) 0.014(4) -0.029(4)
C44 0.072(5) 0.045(4) 0.049(4) -0.020(4) 0.013(4) -0.039(4)
C45 0.082(6) 0.046(4) 0.051(4) -0.028(4) 0.019(4) -0.034(4)
C46 0.086(6) 0.050(5) 0.053(4) -0.030(4) 0.026(4) -0.035(4)
C47 0.062(5) 0.051(5) 0.067(5) -0.027(4) 0.020(4) -0.037(4)
C48 0.094(7) 0.059(5) 0.072(6) -0.039(5) 0.021(5) -0.052(5)
C49 0.09(2) 0.08(2) 0.092(16) -0.041(17) -0.005(19) -0.048(16)
C49' 0.075(17) 0.058(15) 0.084(14) -0.036(14) 0.003(16) -0.032(13)
C50 0.086(15) 0.090(16) 0.084(16) -0.057(14) 0.006(13) -0.031(14)
C50' 0.089(17) 0.092(17) 0.075(15) -0.048(14) 0.015(13) -0.040(15)
C51 0.11(3) 0.08(2) 0.09(3) -0.05(3) 0.00(2) -0.041(18)
C51' 0.11(3) 0.09(2) 0.09(3) -0.05(3) 0.00(2) -0.041(17)
C52 0.074(5) 0.039(4) 0.039(4) -0.017(3) 0.012(4) -0.031(4)
C53 0.083(6) 0.042(5) 0.071(6) -0.001(4) 0.008(5) -0.025(5)
C54 0.091(7) 0.044(5) 0.073(6) -0.004(5) 0.016(5) -0.035(5)
C55 0.078(6) 0.036(4) 0.047(4) -0.018(4) 0.019(4) -0.032(4)
C56 0.085(7) 0.075(6) 0.081(6) -0.019(6) 0.011(5) -0.060(6)
C57 0.087(7) 0.056(5) 0.067(6) -0.011(5) 0.005(5) -0.035(5)
C58 0.090(7) 0.112(9) 0.077(7) -0.036(7) 0.007(6) -0.047(7)

loop_
_atom_type_symbol
_atom_type_description
_atom_type_scat_dispersion_real
_atom_type_scat_dispersion_imag
_atom_type_scat_source
C C 0.0033 0.0016 'International Tables Vol C Tables 4.2.6.8 and 6.1.1.4'
H H 0.0000 0.0000 'International Tables Vol C Tables 4.2.6.8 and 6.1.1.4'
N N 0.0061 0.0033 'International Tables Vol C Tables 4.2.6.8 and 6.1.1.4'
O O 0.0106 0.0060 'International Tables Vol C Tables 4.2.6.8 and 6.1.1.4'
Co Co 0.3494 0.9721 'International Tables Vol C Tables 4.2.6.8 and 6.1.1.4'

loop_
_geom_angle_atom_site_label_1
_geom_angle_atom_site_label_2
_geom_angle_atom_site_label_3
_geom_angle
N4 Co1 N1 89.2(2)
N4 Co1 N2 173.5(3)
N1 Co1 N2 89.7(2)
N4 Co1 N3 90.5(2)
N1 Co1 N3 175.0(3)
N2 Co1 N3 90.0(2)
N4 Co1 O7 89.2(3)
N1 Co1 O7 92.9(3)
N2 Co1 O7 97.3(3)
N3 Co1 O7 92.1(3)
C32 O5 C37 111.2(9)
C32 O5 C37' 127.9(9)
C37 O5 C37' 29.8(7)
C41 O6 C42 111.7(13)
C42 O6' C41' 141.4(15)
C58 O7 Co1 142.9(6)
C58 O7 H7A 108.6
Co1 O7 H7A 108.6
C2 N1 C5 104.2(5)
C2 N1 Co1 128.6(4)
C5 N1 Co1 126.8(4)
C7 N2 C10 105.5(5)
C7 N2 Co1 127.5(4)
C10 N2 Co1 126.9(4)
C12 N3 C15 105.0(5)
C12 N3 Co1 127.0(4)
C15 N3 Co1 128.0(4)
C20 N4 C17 105.1(6)
C20 N4 Co1 128.1(5)
C17 N4 Co1 126.8(5)
O1 N5 O2 123.8(7)
O1 N5 C24 118.8(8)
O2 N5 C24 117.2(8)
O3 N6 O4 124.1(7)
O3 N6 C55 118.3(9)
O4 N6 C55 117.5(8)
C20 C1 C2 122.3(6)
C20 C1 C21 118.4(6)
C2 C1 C21 118.7(6)
N1 C2 C1 123.9(6)
N1 C2 C3 112.1(6)
C1 C2 C3 123.0(6)
C4 C3 C2 105.2(6)
C4 C3 H3A 127.4
C2 C3 H3A 127.4
C3 C4 C5 107.0(6)
C3 C4 H4A 126.5
C5 C4 H4A 126.5
N1 C5 C6 125.4(6)
N1 C5 C4 111.4(6)
C6 C5 C4 123.1(6)
C7 C6 C5 121.6(6)
C7 C6 C43 121.2(6)
C5 C6 C43 116.9(6)
N2 C7 C6 125.1(6)
N2 C7 C8 110.2(6)
C6 C7 C8 124.7(6)
C9 C8 C7 106.4(6)
C9 C8 H8A 126.8
C7 C8 H8A 126.8
C8 C9 C10 106.8(6)
C8 C9 H9A 126.6
C10 C9 H9A 126.6
N2 C10 C11 124.3(6)
N2 C10 C9 110.8(5)
C11 C10 C9 124.5(6)
C12 C11 C10 123.4(6)
C12 C11 C52 118.9(6)
C10 C11 C52 116.8(5)
N3 C12 C11 124.3(6)
N3 C12 C13 110.0(5)
C11 C12 C13 125.0(6)
C14 C13 C12 107.1(6)
C14 C13 H13A 126.4
C12 C13 H13A 126.4
C13 C14 C15 107.5(6)
C13 C14 H14A 126.2
C15 C14 H14A 126.2
N3 C15 C16 123.5(6)
N3 C15 C14 110.1(5)
C16 C15 C14 126.4(6)
C17 C16 C15 122.3(7)
C17 C16 C27 117.9(6)
C15 C16 C27 119.9(6)
C16 C17 N4 125.7(6)
C16 C17 C18 124.0(7)
N4 C17 C18 110.1(7)
C19 C18 C17 107.1(7)
C19 C18 H18A 126.4
C17 C18 H18A 126.4
C18 C19 C20 108.0(7)
C18 C19 H19A 126.0
C20 C19 H19A 126.0
C1 C20 N4 124.6(6)
C1 C20 C19 125.1(7)
N4 C20 C19 109.5(7)
C22 C21 C26 119.2(7)
C22 C21 C1 120.9(8)
C26 C21 C1 119.8(7)
C21 C22 C23 122.4(8)
C21 C22 H22A 118.8
C23 C22 H22A 118.8
C24 C23 C22 117.6(8)
C24 C23 H23A 121.2
C22 C23 H23A 121.2
C23 C24 C25 121.7(7)
C23 C24 N5 119.4(7)
C25 C24 N5 118.8(8)
C24 C25 C26 120.3(9)
C24 C25 H25A 119.8
C26 C25 H25A 119.8
C25 C26 C21 118.4(8)
C25 C26 H26A 120.8
C21 C26 H26A 120.8
C28 C27 C32 119.8(7)
C28 C27 C16 121.8(7)
C32 C27 C16 118.3(6)
C27 C28 C29 122.7(7)
C27 C28 H28A 118.6
C29 C28 H28A 118.6
C30 C29 C28 116.1(7)
C30 C29 C33 123.2(7)
C28 C29 C33 120.8(7)
C31 C30 C29 121.8(8)
C31 C30 H30A 119.1
C29 C30 H30A 119.1
C32 C31 C30 120.2(8)
C32 C31 H31A 119.9
C30 C31 H31A 119.9
O5 C32 C31 116.1(7)
O5 C32 C27 124.3(8)
C31 C32 C27 119.3(7)
C29 C33 C36 114.4(8)
C29 C33 C35 109.0(7)
C36 C33 C35 107.3(7)
C29 C33 C34 109.6(6)
C36 C33 C34 109.9(7)
C35 C33 C34 106.3(8)
C33 C34 H34A 109.5
C33 C34 H34B 109.5
H34A C34 H34B 109.5
C33 C34 H34C 109.5
H34A C34 H34C 109.5
H34B C34 H34C 109.5
C33 C35 H35A 109.5
C33 C35 H35B 109.5
H35A C35 H35B 109.5
C33 C35 H35C 109.5
H35A C35 H35C 109.5
H35B C35 H35C 109.5
C33 C36 H36A 109.5
C33 C36 H36B 109.5
H36A C36 H36B 109.5
C33 C36 H36C 109.5
H36A C36 H36C 109.5
H36B C36 H36C 109.5
O5 C37 C38 98.0(12)
O5 C37 H37A 112.2
C38 C37 H37A 112.2
O5 C37 H37B 112.2
C38 C37 H37B 112.2
H37A C37 H37B 109.8
O5 C37' C38' 118.4(13)
O5 C37' H37C 107.7
C38' C37' H37C 107.7
O5 C37' H37D 107.7
C38' C37' H37D 107.7
H37C C37' H37D 107.1
C37 C38 C39 113.4(14)
C37 C38 H38A 108.9
C39 C38 H38A 108.9
C37 C38 H38B 108.9
C39 C38 H38B 108.9
H38A C38 H38B 107.7
C37' C38' C39' 116.0(15)
C37' C38' H38C 108.3
C39' C38' H38C 108.3
C37' C38' H38D 108.3
C39' C38' H38D 108.3
H38C C38' H38D 107.4
C38 C39 C40 115.5(15)
C38 C39 H39A 108.4
C40 C39 H39A 108.4
C38 C39 H39B 108.4
C40 C39 H39B 108.4
H39A C39 H39B 107.5
C40' C39' C38' 110.3(13)
C40' C39' H39C 109.6
C38' C39' H39C 109.6
C40' C39' H39D 109.6
C38' C39' H39D 109.6
H39C C39' H39D 108.1
C39 C40 C41 160.6(17)
C39 C40 H40A 96.0
C41 C40 H40A 96.0
C39 C40 H40B 96.0
C41 C40 H40B 96.0
H40A C40 H40B 103.4
C39' C40' C41' 130.8(16)
C39' C40' H40C 104.6
C41' C40' H40C 104.6
C39' C40' H40D 104.6
C41' C40' H40D 104.6
H40C C40' H40D 105.7
O6 C41 C40 89.0(15)
O6 C41 H41A 113.8
C40 C41 H41A 113.8
O6 C41 H41B 113.8
C40 C41 H41B 113.8
H41A C41 H41B 111.0
O6' C41' C40' 103.4(19)
O6' C41' H41C 111.1
C40' C41' H41C 111.1
O6' C41' H41D 111.1
C40' C41' H41D 111.1
H41C C41' H41D 109.1
C47 C42 O6' 112.6(9)
C47 C42 C43 119.6(7)
O6' C42 C43 127.1(9)
C47 C42 O6 133.2(10)
O6' C42 O6 28.6(5)
C43 C42 O6 106.0(8)
C44 C43 C42 119.3(6)
C44 C43 C6 124.5(7)
C42 C43 C6 116.2(6)
C43 C44 C45 121.7(7)
C43 C44 H44A 119.1
C45 C44 H44A 119.1
C46 C45 C44 116.4(6)
C46 C45 C48 122.9(6)
C44 C45 C48 120.7(7)
C47 C46 C45 122.1(7)
C47 C46 H46A 118.9
C45 C46 H46A 118.9
C42 C47 C46 120.8(7)
C42 C47 H47A 119.6
C46 C47 H47A 119.6
C45 C48 C51 112(2)
C45 C48 C49' 109.5(13)
C51 C48 C49' 124(2)
C45 C48 C50 115.9(11)
C51 C48 C50 109.8(18)
C49' C48 C50 82.6(13)
C45 C48 C50' 111.6(11)
C51 C48 C50' 80.7(16)
C49' C48 C50' 116.2(14)
C50 C48 C50' 35.6(10)
C45 C48 C49 110.2(12)
C51 C48 C49 100(2)
C49' C48 C49 28.8(10)
C50 C48 C49 107.2(14)
C50' C48 C49 134.2(14)
C45 C48 C51' 110(2)
C51 C48 C51' 24.8(17)
C49' C48 C51' 104.9(19)
C50 C48 C51' 127.3(18)
C50' C48 C51' 104.0(16)
C49 C48 C51' 78.1(18)
C48 C49 H49A 109.5
C48 C49 H49B 109.5
H49A C49 H49B 109.5
C48 C49 H49C 109.5
H49A C49 H49C 109.5
H49B C49 H49C 109.5
C48 C49' H49D 109.5
C48 C49' H49E 109.5
H49D C49' H49E 109.5
C48 C49' H49F 109.5
H49D C49' H49F 109.5
H49E C49' H49F 109.5
C48 C50 H50A 109.5
C48 C50 H50B 109.5
H50A C50 H50B 109.5
C48 C50 H50C 109.5
H50A C50 H50C 109.5
H50B C50 H50C 109.5
C48 C50' H50D 109.5
C48 C50' H50E 109.5
H50D C50' H50E 109.5
C48 C50' H50F 109.5
H50D C50' H50F 109.5
H50E C50' H50F 109.5
C48 C51 H51A 109.5
C48 C51 H51B 109.5
H51A C51 H51B 109.5
C48 C51 H51C 109.5
H51A C51 H51C 109.5
H51B C51 H51C 109.5
C48 C51' H51D 109.5
C48 C51' H51E 109.5
H51D C51' H51E 109.5
C48 C51' H51F 109.5
H51D C51' H51F 109.5
H51E C51' H51F 109.5
C57 C52 C53 119.6(7)
C57 C52 C11 121.9(7)
C53 C52 C11 118.3(7)
C52 C53 C54 118.7(9)
C52 C53 H53A 120.7
C54 C53 H53A 120.7
C55 C54 C53 119.3(9)
C55 C54 H54A 120.4
C53 C54 H54A 120.4
C54 C55 C56 123.7(7)
C54 C55 N6 117.1(8)
C56 C55 N6 119.2(8)
C57 C56 C55 117.1(8)
C57 C56 H56A 121.5
C55 C56 H56A 121.5
C52 C57 C56 121.6(9)
C52 C57 H57A 119.2
C56 C57 H57A 119.2
O7 C58 H58A 109.5
O7 C58 H58B 109.5
H58A C58 H58B 109.5
O7 C58 H58C 109.5
H58A C58 H58C 109.5
H58B C58 H58C 109.5

loop_
_geom_bond_atom_site_label_1
_geom_bond_atom_site_label_2
_geom_bond_distance
Co1 N4 1.932(6)
Co1 N1 1.942(5)
Co1 N2 1.954(5)
Co1 N3 1.966(5)
Co1 O7 2.155(7)
O1 N5 1.217(10)
O2 N5 1.232(9)
O3 N6 1.214(9)
O4 N6 1.228(10)
O5 C32 1.387(9)
O5 C37 1.463(18)
O5 C37' 1.472(17)
O6 C41 1.40(3)
O6 C42 1.501(18)
O6' C42 1.412(13)
O6' C41' 1.42(3)
O7 C58 1.444(11)
O7 H7A 0.9500
N1 C2 1.384(8)
N1 C5 1.384(8)
N2 C7 1.380(8)
N2 C10 1.398(8)
N3 C12 1.379(8)
N3 C15 1.390(8)
N4 C20 1.394(9)
N4 C17 1.400(9)
N5 C24 1.480(9)
N6 C55 1.489(9)
C1 C20 1.386(10)
C1 C2 1.414(8)
C1 C21 1.510(9)
C2 C3 1.452(9)
C3 C4 1.383(9)
C3 H3A 0.9500
C4 C5 1.444(9)
C4 H4A 0.9500
C5 C6 1.404(9)
C6 C7 1.385(9)
C6 C43 1.494(9)
C7 C8 1.458(8)
C8 C9 1.383(9)
C8 H8A 0.9500
C9 C10 1.429(8)
C9 H9A 0.9500
C10 C11 1.402(9)
C11 C12 1.400(8)
C11 C52 1.512(9)
C12 C13 1.442(9)
C13 C14 1.338(9)
C13 H13A 0.9500
C14 C15 1.428(9)
C14 H14A 0.9500
C15 C16 1.408(9)
C16 C17 1.395(10)
C16 C27 1.494(10)
C17 C18 1.446(9)
C18 C19 1.345(11)
C18 H18A 0.9500
C19 C20 1.450(10)
C19 H19A 0.9500
C21 C22 1.349(11)
C21 C26 1.418(12)
C22 C23 1.406(10)
C22 H22A 0.9500
C23 C24 1.354(11)
C23 H23A 0.9500
C24 C25 1.382(11)
C25 C26 1.385(11)
C25 H25A 0.9500
C26 H26A 0.9500
C27 C28 1.378(9)
C27 C32 1.403(11)
C28 C29 1.423(10)
C28 H28A 0.9500
C29 C30 1.407(11)
C29 C33 1.509(10)
C30 C31 1.399(11)
C30 H30A 0.9500
C31 C32 1.399(12)
C31 H31A 0.9500
C33 C36 1.537(11)
C33 C35 1.559(13)
C33 C34 1.560(10)
C34 H34A 0.9800
C34 H34B 0.9800
C34 H34C 0.9800
C35 H35A 0.9800
C35 H35B 0.9800
C35 H35C 0.9800
C36 H36A 0.9800
C36 H36B 0.9800
C36 H36C 0.9800
C37 C38 1.54(2)
C37 H37A 0.9900
C37 H37B 0.9900
C37' C38' 1.54(2)
C37' H37C 0.9900
C37' H37D 0.9900
C38 C39 1.546(19)
C38 H38A 0.9900
C38 H38B 0.9900
C38' C39' 1.55(2)
C38' H38C 0.9900
C38' H38D 0.9900
C39 C40 1.55(2)
C39 H39A 0.9900
C39 H39B 0.9900
C39' C40' 1.53(2)
C39' H39C 0.9900
C39' H39D 0.9900
C40 C41 1.57(3)
C40 H40A 0.9900
C40 H40B 0.9900
C40' C41' 1.55(3)
C40' H40C 0.9900
C40' H40D 0.9900
C41 H41A 0.9900
C41 H41B 0.9900
C41' H41C 0.9900
C41' H41D 0.9900
C42 C47 1.359(10)
C42 C43 1.416(11)
C43 C44 1.367(9)
C44 C45 1.421(9)
C44 H44A 0.9500
C45 C46 1.392(11)
C45 C48 1.515(10)
C46 C47 1.373(10)
C46 H46A 0.9500
C47 H47A 0.9500
C48 C51 1.53(6)
C48 C49' 1.53(3)
C48 C50 1.55(2)
C48 C50' 1.55(2)
C48 C49 1.55(3)
C48 C51' 1.56(6)
C49 H49A 0.9800
C49 H49B 0.9800
C49 H49C 0.9800
C49' H49D 0.9800
C49' H49E 0.9800
C49' H49F 0.9800
C50 H50A 0.9800
C50 H50B 0.9800
C50 H50C 0.9800
C50' H50D 0.9800
C50' H50E 0.9800
C50' H50F 0.9800
C51 H51A 0.9800
C51 H51B 0.9800
C51 H51C 0.9800
C51' H51D 0.9800
C51' H51E 0.9800
C51' H51F 0.9800
C52 C57 1.365(11)
C52 C53 1.417(11)
C53 C54 1.433(11)
C53 H53A 0.9500
C54 C55 1.317(11)
C54 H54A 0.9500
C55 C56 1.405(12)
C56 C57 1.402(11)
C56 H56A 0.9500
C57 H57A 0.9500
C58 H58A 0.9800
C58 H58B 0.9800
C58 H58C 0.9800

loop_
_geom_torsion_atom_site_label_1
_geom_torsion_atom_site_label_2
_geom_torsion_atom_site_label_3
_geom_torsion_atom_site_label_4
_geom_torsion
N4 Co1 O7 C58 -100.7(11)
N1 Co1 O7 C58 170.1(10)
N2 Co1 O7 C58 80.0(11)
N3 Co1 O7 C58 -10.2(11)
N4 Co1 N1 C2 -16.2(7)
N2 Co1 N1 C2 170.3(7)
N3 Co1 N1 C2 -103(2)
O7 Co1 N1 C2 73.0(7)
N4 Co1 N1 C5 155.3(7)
N2 Co1 N1 C5 -18.3(7)
N3 Co1 N1 C5 68(3)
O7 Co1 N1 C5 -115.5(7)
N4 Co1 N2 C7 -65(2)
N1 Co1 N2 C7 16.5(6)
N3 Co1 N2 C7 -158.5(6)
O7 Co1 N2 C7 109.4(6)
N4 Co1 N2 C10 111(2)
N1 Co1 N2 C10 -167.9(6)
N3 Co1 N2 C10 17.1(6)
O7 Co1 N2 C10 -75.1(6)
N4 Co1 N3 C12 165.9(6)
N1 Co1 N3 C12 -107(2)
N2 Co1 N3 C12 -20.6(6)
O7 Co1 N3 C12 76.7(6)
N4 Co1 N3 C15 -13.0(6)
N1 Co1 N3 C15 74(2)
N2 Co1 N3 C15 160.5(6)
O7 Co1 N3 C15 -102.2(6)
N1 Co1 N4 C20 18.5(7)
N2 Co1 N4 C20 100(2)
N3 Co1 N4 C20 -166.5(7)
O7 Co1 N4 C20 -74.4(7)
N1 Co1 N4 C17 -160.9(7)
N2 Co1 N4 C17 -80(2)
N3 Co1 N4 C17 14.2(7)
O7 Co1 N4 C17 106.3(7)
C5 N1 C2 C1 -166.2(8)
Co1 N1 C2 C1 6.7(12)
C5 N1 C2 C3 3.2(9)
Co1 N1 C2 C3 176.2(5)
C20 C1 C2 N1 7.7(14)
C21 C1 C2 N1 179.0(8)
C20 C1 C2 C3 -160.7(9)
C21 C1 C2 C3 10.6(13)
N1 C2 C3 C4 -3.0(10)
C1 C2 C3 C4 166.6(8)
C2 C3 C4 C5 1.4(10)
C2 N1 C5 C6 -178.0(9)
Co1 N1 C5 C6 8.9(12)
C2 N1 C5 C4 -2.3(9)
Co1 N1 C5 C4 -175.5(6)
C3 C4 C5 N1 0.6(10)
C3 C4 C5 C6 176.4(8)
N1 C5 C6 C7 10.2(14)
C4 C5 C6 C7 -165.0(8)
N1 C5 C6 C43 -164.0(8)
C4 C5 C6 C43 20.8(13)
C10 N2 C7 C6 178.9(8)
Co1 N2 C7 C6 -4.7(11)
C10 N2 C7 C8 -1.4(8)
Co1 N2 C7 C8 174.9(5)
C5 C6 C7 N2 -12.3(13)
C43 C6 C7 N2 161.7(7)
C5 C6 C7 C8 168.1(8)
C43 C6 C7 C8 -17.9(13)
N2 C7 C8 C9 4.4(9)
C6 C7 C8 C9 -176.0(8)
C7 C8 C9 C10 -5.4(9)
C7 N2 C10 C11 170.9(7)
Co1 N2 C10 C11 -5.5(11)
C7 N2 C10 C9 -2.0(8)
Co1 N2 C10 C9 -178.4(5)
C8 C9 C10 N2 4.8(9)
C8 C9 C10 C11 -168.1(7)
N2 C10 C11 C12 -10.7(12)
C9 C10 C11 C12 161.2(7)
N2 C10 C11 C52 -179.7(7)
C9 C10 C11 C52 -7.8(11)
C15 N3 C12 C11 -168.3(7)
Co1 N3 C12 C11 12.6(10)
C15 N3 C12 C13 2.7(8)
Co1 N3 C12 C13 -176.4(5)
C10 C11 C12 N3 7.0(12)
C52 C11 C12 N3 175.8(6)
C10 C11 C12 C13 -162.6(7)
C52 C11 C12 C13 6.2(11)
N3 C12 C13 C14 -5.0(8)
C11 C12 C13 C14 165.9(7)
C12 C13 C14 C15 5.0(8)
C12 N3 C15 C16 -177.8(7)
Co1 N3 C15 C16 1.3(10)
C12 N3 C15 C14 0.4(8)
Co1 N3 C15 C14 179.5(5)
C13 C14 C15 N3 -3.6(9)
C13 C14 C15 C16 174.6(7)
N3 C15 C16 C17 14.8(11)
C14 C15 C16 C17 -163.1(7)
N3 C15 C16 C27 -166.2(7)
C14 C15 C16 C27 15.9(11)
C15 C16 C17 N4 -13.5(13)
C27 C16 C17 N4 167.4(7)
C15 C16 C17 C18 161.0(8)
C27 C16 C17 C18 -18.0(12)
C20 N4 C17 C16 176.4(8)
Co1 N4 C17 C16 -4.2(12)
C20 N4 C17 C18 1.2(9)
Co1 N4 C17 C18 -179.4(6)
C16 C17 C18 C19 -174.3(9)
N4 C17 C18 C19 1.0(11)
C17 C18 C19 C20 -2.6(11)
C2 C1 C20 N4 -5.2(15)
C21 C1 C20 N4 -176.5(8)
C2 C1 C20 C19 163.9(9)
C21 C1 C20 C19 -7.4(14)
C17 N4 C20 C1 167.8(9)
Co1 N4 C20 C1 -11.6(13)
C17 N4 C20 C19 -2.8(10)
Co1 N4 C20 C19 177.8(6)
C18 C19 C20 C1 -167.0(10)
C18 C19 C20 N4 3.5(11)
C20 C1 C21 C22 64.7(11)
C2 C1 C21 C22 -106.9(9)
C20 C1 C21 C26 -120.2(9)
C2 C1 C21 C26 68.1(10)
C26 C21 C22 C23 3.7(12)
C1 C21 C22 C23 178.7(7)
C21 C22 C23 C24 1.3(12)
C22 C23 C24 C25 -5.3(11)
C22 C23 C24 N5 178.2(6)
O1 N5 C24 C23 179.3(8)
O2 N5 C24 C23 4.5(10)
O1 N5 C24 C25 2.7(11)
O2 N5 C24 C25 -172.0(7)
C23 C24 C25 C26 4.3(13)
N5 C24 C25 C26 -179.2(7)
C24 C25 C26 C21 0.7(12)
C22 C21 C26 C25 -4.6(12)
C1 C21 C26 C25 -179.7(7)
C17 C16 C27 C28 111.8(8)
C15 C16 C27 C28 -67.3(10)
C17 C16 C27 C32 -64.7(10)
C15 C16 C27 C32 116.2(8)
C32 C27 C28 C29 -0.6(11)
C16 C27 C28 C29 -177.1(7)
C27 C28 C29 C30 -2.0(11)
C27 C28 C29 C33 177.7(7)
C28 C29 C30 C31 2.5(12)
C33 C29 C30 C31 -177.2(8)
C29 C30 C31 C32 -0.5(13)
C37 O5 C32 C31 111.1(11)
C37' O5 C32 C31 139.7(12)
C37 O5 C32 C27 -74.8(13)
C37' O5 C32 C27 -46.2(16)
C30 C31 C32 O5 172.1(7)
C30 C31 C32 C27 -2.3(13)
C28 C27 C32 O5 -171.1(7)
C16 C27 C32 O5 5.4(11)
C28 C27 C32 C31 2.8(12)
C16 C27 C32 C31 179.3(7)
C30 C29 C33 C36 -2.7(12)
C28 C29 C33 C36 177.6(7)
C30 C29 C33 C35 117.5(9)
C28 C29 C33 C35 -62.3(9)
C30 C29 C33 C34 -126.6(9)
C28 C29 C33 C34 53.6(11)
C32 O5 C37 C38 155.8(10)
C37' O5 C37 C38 25(2)
C32 O5 C37' C38' 138.9(14)
C37 O5 C37' C38' -157(4)
O5 C37 C38 C39 -163.8(13)
O5 C37' C38' C39' 169.8(14)
C37 C38 C39 C40 172.2(14)
C37' C38' C39' C40' 179.2(14)
C38 C39 C40 C41 159(5)
C38' C39' C40' C41' 172(2)
C42 O6 C41 C40 175.2(13)
C39 C40 C41 O6 65(5)
C42 O6' C41' C40' 142.5(19)
C39' C40' C41' O6' 48(3)
C41' O6' C42 C47 60(3)
C41' O6' C42 C43 -110(3)
C41' O6' C42 O6 -158(4)
C41 O6 C42 C47 47(2)
C41 O6 C42 O6' -4.8(16)
C41 O6 C42 C43 -146.5(15)
C47 C42 C43 C44 3.0(11)
O6' C42 C43 C44 172.1(9)
O6 C42 C43 C44 -166.0(8)
C47 C42 C43 C6 -176.9(7)
O6' C42 C43 C6 -7.7(13)
O6 C42 C43 C6 14.1(10)
C7 C6 C43 C44 72.2(11)
C5 C6 C43 C44 -113.5(9)
C7 C6 C43 C42 -107.9(9)
C5 C6 C43 C42 66.3(10)
C42 C43 C44 C45 -2.3(11)
C6 C43 C44 C45 177.6(7)
C43 C44 C45 C46 1.0(11)
C43 C44 C45 C48 -178.8(7)
C44 C45 C46 C47 -0.4(12)
C48 C45 C46 C47 179.4(8)
O6' C42 C47 C46 -173.0(8)
C43 C42 C47 C46 -2.4(12)
O6 C42 C47 C46 163.1(10)
C45 C46 C47 C42 1.1(12)
C46 C45 C48 C51 -113.9(16)
C44 C45 C48 C51 65.9(17)
C46 C45 C48 C49' 104.5(12)
C44 C45 C48 C49' -75.7(13)
C46 C45 C48 C50 13.3(15)
C44 C45 C48 C50 -166.9(12)
C46 C45 C48 C50' -25.5(15)
C44 C45 C48 C50' 154.3(11)
C46 C45 C48 C49 135.2(12)
C44 C45 C48 C49 -45.0(14)
C46 C45 C48 C51' -140.5(15)
C44 C45 C48 C51' 39.3(17)
C12 C11 C52 C57 107.1(9)
C10 C11 C52 C57 -83.4(9)
C12 C11 C52 C53 -77.9(9)
C10 C11 C52 C53 91.6(9)
C57 C52 C53 C54 0.8(12)
C11 C52 C53 C54 -174.4(7)
C52 C53 C54 C55 -0.4(13)
C53 C54 C55 C56 -1.3(14)
C53 C54 C55 N6 178.2(7)
O3 N6 C55 C54 9.1(10)
O4 N6 C55 C54 -169.8(8)
O3 N6 C55 C56 -171.5(7)
O4 N6 C55 C56 9.7(10)
C54 C55 C56 C57 2.5(13)
N6 C55 C56 C57 -176.9(7)
C53 C52 C57 C56 0.5(13)
C11 C52 C57 C56 175.5(8)
C55 C56 C57 C52 -2.1(13)

loop_
_platon_squeeze_void_nr
_platon_squeeze_void_average_x
_platon_squeeze_void_average_y
_platon_squeeze_void_average_z
_platon_squeeze_void_volume
_platon_squeeze_void_count_electrons
_platon_squeeze_void_content
1 -0.119 0.000 0.468 749 258 ' '
